data_7210386
loop_
_publ_author_name
'Li, Bing'
'Liao, Jian-Hong'
'Li, Yi-Juan'
'Liu, C. W.'

_publ_section_title
;
 Dihalogen-templated synthesis of dodecanuclear silver
 dichalcogenophosphate clusters
;
_journal_issue 31
_journal_name_full CrystEngComm
_journal_page_first 6140
_journal_paper_doi 10.1039/c3ce40829a
_journal_volume 15
_journal_year 2013
_chemical_formula_sum 'C40 H100 Ag12 I2 O20 P10 Se20'
_chemical_formula_weight 4338.34
_chemical_name_systematic
; 
 ? 
;
_space_group_IT_number 2
_symmetry_cell_setting triclinic
_symmetry_space_group_name_Hall '-P 1'
_symmetry_space_group_name_H-M 'P -1'
_atom_sites_solution_hydrogens geom
_atom_sites_solution_primary direct
_atom_sites_solution_secondary difmap
_audit_creation_method SHELXL-97
_cell_angle_alpha 99.812(4)
_cell_angle_beta 102.430(4)
_cell_angle_gamma 110.352(4)
_cell_formula_units_Z 1
_cell_length_a 12.927(2)
_cell_length_b 13.628(2)
_cell_length_c 16.945(2)
_cell_measurement_reflns_used 2053
_cell_measurement_temperature 296(2)
_cell_measurement_theta_max 23.84
_cell_measurement_theta_min 2.31
_cell_volume 2633.3(7)
_computing_cell_refinement 'Bruker SAINT'
_computing_data_collection 'Bruker APEX2'
_computing_data_reduction 'Bruker SAINT'
_computing_molecular_graphics 'Bruker SHELXTL'
_computing_publication_material 'Bruker SHELXTL'
_computing_structure_refinement 'SHELXL-97 (Sheldrick, 2008)'
_computing_structure_solution 'SHELXS-97 (Sheldrick, 2008)'
_diffrn_ambient_temperature 296(2)
_diffrn_measured_fraction_theta_full 0.980
_diffrn_measured_fraction_theta_max 0.980
_diffrn_measurement_device_type 'Bruker APEX-II CCD'
_diffrn_measurement_method '\f and \w scans'
_diffrn_radiation_monochromator graphite
_diffrn_radiation_source 'fine-focus sealed tube'
_diffrn_radiation_type MoK\a
_diffrn_radiation_wavelength 0.71073
_diffrn_reflns_av_R_equivalents 0.0526
_diffrn_reflns_av_sigmaI/netI 0.1102
_diffrn_reflns_limit_h_max 15
_diffrn_reflns_limit_h_min -15
_diffrn_reflns_limit_k_max 11
_diffrn_reflns_limit_k_min -16
_diffrn_reflns_limit_l_max 20
_diffrn_reflns_limit_l_min -17
_diffrn_reflns_number 14634
_diffrn_reflns_theta_full 25.00
_diffrn_reflns_theta_max 25.00
_diffrn_reflns_theta_min 1.76
_exptl_absorpt_coefficient_mu 9.875
_exptl_absorpt_correction_T_max 0.3837
_exptl_absorpt_correction_T_min 0.2427
_exptl_absorpt_correction_type multi-scan
_exptl_absorpt_process_details SADABS
_exptl_crystal_colour brown
_exptl_crystal_density_diffrn 2.736
_exptl_crystal_density_method 'not measured'
_exptl_crystal_description block
_exptl_crystal_F_000 2000
_exptl_crystal_size_max 0.20
_exptl_crystal_size_mid 0.15
_exptl_crystal_size_min 0.12
_refine_diff_density_max 1.794
_refine_diff_density_min -1.862
_refine_diff_density_rms 0.250
_refine_ls_extinction_method none
_refine_ls_goodness_of_fit_ref 0.999
_refine_ls_hydrogen_treatment constr
_refine_ls_matrix_type full
_refine_ls_number_parameters 445
_refine_ls_number_reflns 9092
_refine_ls_number_restraints 5
_refine_ls_restrained_S_all 1.000
_refine_ls_R_factor_all 0.1222
_refine_ls_R_factor_gt 0.0585
_refine_ls_shift/su_max 0.000
_refine_ls_shift/su_mean 0.000
_refine_ls_structure_factor_coef Fsqd
_refine_ls_weighting_details 'calc w=1/[\s^2^(Fo^2^)+(0.0917P)^2^+4.4638P] where P=(Fo^2^+2Fc^2^)/3'
_refine_ls_weighting_scheme calc
_refine_ls_wR_factor_gt 0.1431
_refine_ls_wR_factor_ref 0.1895
_reflns_number_gt 5162
_reflns_number_total 9092
_reflns_threshold_expression >2sigma(I)
_cod_data_source_file c3ce40829a.txt
_cod_data_source_block 1
_cod_depositor_comments
;
The following automatic conversions were performed:

'_symmetry_cell_setting' value 'Triclinic' changed to 'triclinic'
according to /home/saulius/struct/CIF-dictionaries/cif_core.dic
dictionary named 'cif_core.dic' version 2.4.2 from 2011-04-26.

Automatic conversion script
Id: cif_fix_values 1891 2012-01-12 08:04:46Z andrius 
;
_cod_original_cell_volume 2633.5(7)
_cod_original_sg_symbol_H-M P-1
_cod_database_code 7210386

loop_
_symmetry_equiv_pos_as_xyz
'x, y, z'
'-x, -y, -z'

loop_
_atom_site_label
_atom_site_type_symbol
_atom_site_fract_x
_atom_site_fract_y
_atom_site_fract_z
_atom_site_U_iso_or_equiv
_atom_site_adp_type
_atom_site_occupancy
_atom_site_symmetry_multiplicity
_atom_site_calc_flag
_atom_site_refinement_flags
Ag1 Ag 0.50926(13) 0.20526(12) 0.34307(9) 0.0537(4) Uani 1 1 d .
Ag2 Ag 0.29444(15) 0.22176(13) 0.21702(11) 0.0691(5) Uani 1 1 d .
Ag3 Ag 0.44932(13) 0.42934(12) 0.17589(10) 0.0608(4) Uani 1 1 d .
Ag4 Ag 0.33271(13) 0.54278(12) 0.28596(9) 0.0559(4) Uani 1 1 d .
Ag5 Ag 0.63525(13) 0.45093(11) 0.34281(9) 0.0514(4) Uani 1 1 d .
Ag6 Ag 0.44032(16) 0.30404(16) 0.50921(11) 0.0724(5) Uani 1 1 d .
C1 C 0.094(2) -0.042(2) 0.4165(19) 0.106(10) Uani 1 1 d .
H1A H 0.0435 -0.0069 0.3968 0.127 Uiso 1 1 calc R
H1B H 0.1602 0.0123 0.4616 0.127 Uiso 1 1 calc R
C2 C 0.034(3) -0.129(2) 0.448(2) 0.143(15) Uani 1 1 d .
H2A H 0.0076 -0.1011 0.4918 0.214 Uiso 1 1 calc R
H2B H 0.0852 -0.1613 0.4691 0.214 Uiso 1 1 calc R
H2C H -0.0309 -0.1821 0.4030 0.214 Uiso 1 1 calc R
C3 C 0.2804(18) -0.1385(16) 0.2546(13) 0.061(5) Uani 1 1 d .
H3A H 0.2657 -0.1654 0.3023 0.073 Uiso 1 1 calc R
H3B H 0.3632 -0.0986 0.2678 0.073 Uiso 1 1 calc R
C4 C 0.239(3) -0.235(2) 0.1777(19) 0.151(16) Uani 1 1 d .
H4A H 0.2797 -0.2808 0.1891 0.226 Uiso 1 1 calc R
H4B H 0.2552 -0.2088 0.1306 0.226 Uiso 1 1 calc R
H4C H 0.1579 -0.2757 0.1652 0.226 Uiso 1 1 calc R
C5 C 0.8012(14) 0.2345(18) 0.1871(17) 0.089(5) Uani 1 1 d D
H5A H 0.8472 0.3029 0.2294 0.107 Uiso 1 1 calc R
H5B H 0.7997 0.2475 0.1324 0.107 Uiso 1 1 calc R
C6 C 0.857(2) 0.150(2) 0.2000(17) 0.099(9) Uani 1 1 d .
H6A H 0.9338 0.1774 0.1955 0.149 Uiso 1 1 calc R
H6B H 0.8110 0.0823 0.1579 0.149 Uiso 1 1 calc R
H6C H 0.8592 0.1381 0.2546 0.149 Uiso 1 1 calc R
C7 C 0.491(2) 0.190(2) -0.0021(14) 0.089(5) Uani 1 1 d DU
H7A H 0.5120 0.2651 -0.0041 0.107 Uiso 1 1 calc R
H7B H 0.4217 0.1686 0.0152 0.107 Uiso 1 1 calc R
C8 C 0.463(4) 0.120(2) -0.0907(15) 0.18(2) Uani 1 1 d DU
H8A H 0.4025 0.1309 -0.1278 0.266 Uiso 1 1 calc R
H8B H 0.4376 0.0453 -0.0907 0.266 Uiso 1 1 calc R
H8C H 0.5304 0.1410 -0.1093 0.266 Uiso 1 1 calc R
C9 C 0.750(2) 0.718(2) 0.1664(15) 0.103(9) Uani 1 1 d .
H9A H 0.7407 0.6530 0.1269 0.123 Uiso 1 1 calc R
H9B H 0.6882 0.7399 0.1445 0.123 Uiso 1 1 calc R
C10 C 0.856(3) 0.801(3) 0.1765(17) 0.169(18) Uani 1 1 d .
H10A H 0.8596 0.8155 0.1234 0.253 Uiso 1 1 calc R
H10B H 0.9175 0.7790 0.1976 0.253 Uiso 1 1 calc R
H10C H 0.8653 0.8655 0.2154 0.253 Uiso 1 1 calc R
C11 C 0.622(2) 0.8893(17) 0.3525(15) 0.073(7) Uani 1 1 d .
H11A H 0.6334 0.8847 0.4100 0.088 Uiso 1 1 calc R
H11B H 0.5401 0.8526 0.3227 0.088 Uiso 1 1 calc R
C12 C 0.666(2) 1.0063(16) 0.3502(18) 0.096(9) Uani 1 1 d .
H12A H 0.6250 1.0421 0.3763 0.144 Uiso 1 1 calc R
H12B H 0.6541 1.0098 0.2930 0.144 Uiso 1 1 calc R
H12C H 0.7470 1.0416 0.3799 0.144 Uiso 1 1 calc R
C13 C 0.0806(16) 0.6347(18) 0.3400(11) 0.059(5) Uani 1 1 d .
H13A H 0.1146 0.5927 0.3106 0.071 Uiso 1 1 calc R
H13B H 0.1000 0.7037 0.3261 0.071 Uiso 1 1 calc R
C14 C -0.0511(15) 0.5727(18) 0.3144(12) 0.065(6) Uani 1 1 d .
H14A H -0.0827 0.5597 0.2551 0.097 Uiso 1 1 calc R
H14B H -0.0838 0.6152 0.3437 0.097 Uiso 1 1 calc R
H14C H -0.0693 0.5047 0.3285 0.097 Uiso 1 1 calc R
C15 C 0.0918(17) 0.4223(15) 0.4526(12) 0.057(5) Uani 1 1 d .
H15A H 0.1094 0.4286 0.5124 0.068 Uiso 1 1 calc R
H15B H 0.0216 0.4339 0.4340 0.068 Uiso 1 1 calc R
C16 C 0.080(2) 0.3125(15) 0.4041(13) 0.077(7) Uani 1 1 d .
H16A H 0.0177 0.2561 0.4130 0.115 Uiso 1 1 calc R
H16B H 0.1505 0.3034 0.4232 0.115 Uiso 1 1 calc R
H16C H 0.0636 0.3087 0.3454 0.115 Uiso 1 1 calc R
C17 C -0.037(2) 0.1433(17) -0.0212(14) 0.091(5) Uani 1 1 d D
H17A H -0.0506 0.1627 -0.0738 0.109 Uiso 1 1 calc R
H17B H 0.0236 0.1166 -0.0184 0.109 Uiso 1 1 calc R
C18 C -0.137(2) 0.0571(19) -0.0253(15) 0.115(11) Uani 1 1 d .
H18A H -0.1499 -0.0048 -0.0689 0.173 Uiso 1 1 calc R
H18B H -0.2017 0.0773 -0.0374 0.173 Uiso 1 1 calc R
H18C H -0.1286 0.0392 0.0274 0.173 Uiso 1 1 calc R
C19 C 0.203(2) 0.495(2) 0.0155(16) 0.091(5) Uani 1 1 d U
H19A H 0.2595 0.4757 -0.0049 0.109 Uiso 1 1 calc R
H19B H 0.2398 0.5389 0.0731 0.109 Uiso 1 1 calc R
C20 C 0.160(2) 0.561(2) -0.0378(17) 0.110(10) Uani 1 1 d U
H20A H 0.2243 0.6246 -0.0352 0.165 Uiso 1 1 calc R
H20B H 0.1051 0.5811 -0.0168 0.165 Uiso 1 1 calc R
H20C H 0.1238 0.5173 -0.0949 0.165 Uiso 1 1 calc R
I1 I 0.41272(10) 0.39897(8) 0.37373(7) 0.0394(3) Uani 1 1 d .
O1 O 0.1324(10) -0.0786(9) 0.3513(8) 0.048(3) Uani 1 1 d .
O2 O 0.2258(10) -0.0690(8) 0.2421(7) 0.041(3) Uani 1 1 d .
O3 O 0.6867(11) 0.1934(11) 0.1932(9) 0.070(3) Uani 1 1 d D
O4 O 0.5744(12) 0.1864(12) 0.0559(9) 0.070(3) Uani 1 1 d .
O5 O 0.7475(10) 0.6981(11) 0.2475(8) 0.062(4) Uani 1 1 d .
O6 O 0.6881(11) 0.8388(9) 0.3118(8) 0.061(4) Uani 1 1 d .
O7 O 0.1243(10) 0.6521(9) 0.4304(7) 0.045(3) Uani 1 1 d .
O8 O 0.1924(10) 0.5032(8) 0.4326(7) 0.043(3) Uani 1 1 d .
O9 O 0.0062(13) 0.2398(12) 0.0440(10) 0.087(3) Uani 1 1 d D
O10 O 0.1111(14) 0.3994(13) 0.0131(10) 0.087(3) Uani 1 1 d .
P1 P 0.2151(4) 0.0076(3) 0.3157(3) 0.0414(11) Uani 1 1 d .
P2 P 0.5836(4) 0.2243(4) 0.1497(3) 0.0457(11) Uani 1 1 d .
P3 P 0.6533(4) 0.7130(4) 0.2928(3) 0.0454(11) Uani 1 1 d .
P4 P 0.2311(4) 0.6281(3) 0.4666(3) 0.0335(9) Uani 1 1 d .
P5 P 0.1250(4) 0.3379(4) 0.0811(3) 0.0471(12) Uani 1 1 d .
Se1 Se 0.12926(18) 0.09845(16) 0.26298(14) 0.0608(6) Uani 1 1 d .
Se2 Se 0.37834(16) 0.08578(14) 0.41546(11) 0.0483(5) Uani 1 1 d .
Se3 Se 0.43655(17) 0.12192(14) 0.17895(12) 0.0489(5) Uani 1 1 d .
Se4 Se 0.63964(16) 0.40020(15) 0.18372(11) 0.0466(5) Uani 1 1 d .
Se5 Se 0.48087(16) 0.63229(15) 0.20478(11) 0.0470(5) Uani 1 1 d .
Se6 Se 0.69930(15) 0.66618(13) 0.40521(11) 0.0411(4) Uani 1 1 d .
Se7 Se 0.36388(15) 0.70552(14) 0.41254(10) 0.0402(4) Uani 1 1 d .
Se8 Se 0.73434(15) 0.32212(13) 0.39965(10) 0.0387(4) Uani 1 1 d .
Se9 Se 0.26017(17) 0.27846(15) 0.07510(11) 0.0514(5) Uani 1 1 d .
Se10 Se 0.12178(18) 0.41735(18) 0.19909(13) 0.0642(6) Uani 1 1 d .

loop_
_atom_site_aniso_label
_atom_site_aniso_U_11
_atom_site_aniso_U_22
_atom_site_aniso_U_33
_atom_site_aniso_U_23
_atom_site_aniso_U_13
_atom_site_aniso_U_12
Ag1 0.0442(9) 0.0510(9) 0.0574(9) 0.0140(7) 0.0142(7) 0.0100(7)
Ag2 0.0651(11) 0.0641(11) 0.0781(12) 0.0319(9) 0.0144(9) 0.0241(9)
Ag3 0.0475(9) 0.0468(9) 0.0754(11) 0.0052(7) 0.0040(8) 0.0175(7)
Ag4 0.0516(9) 0.0595(9) 0.0556(9) 0.0127(7) 0.0169(7) 0.0218(8)
Ag5 0.0564(10) 0.0481(9) 0.0533(9) 0.0150(7) 0.0132(7) 0.0261(7)
Ag6 0.0768(12) 0.1098(14) 0.0690(11) 0.0506(10) 0.0368(9) 0.0606(11)
C1 0.057(17) 0.090(19) 0.16(3) 0.007(18) 0.064(17) 0.007(14)
C2 0.19(4) 0.08(2) 0.16(3) 0.011(19) 0.15(3) 0.01(2)
C3 0.062(14) 0.059(13) 0.081(15) 0.029(11) 0.036(12) 0.032(11)
C4 0.23(4) 0.09(2) 0.13(3) 0.02(2) -0.01(3) 0.09(3)
C5 0.068(12) 0.124(15) 0.125(14) 0.050(11) 0.062(11) 0.070(12)
C6 0.09(2) 0.12(2) 0.13(2) 0.037(18) 0.051(17) 0.072(18)
C7 0.068(12) 0.124(15) 0.125(14) 0.050(11) 0.062(11) 0.070(12)
C8 0.30(5) 0.08(2) 0.13(2) -0.006(18) -0.02(3) 0.11(3)
C9 0.09(2) 0.14(2) 0.075(18) 0.030(17) 0.048(16) 0.020(19)
C10 0.10(3) 0.27(5) 0.064(19) 0.03(2) 0.031(18) -0.01(3)
C11 0.080(17) 0.074(16) 0.113(19) 0.038(13) 0.059(14) 0.062(14)
C12 0.073(17) 0.044(13) 0.18(3) 0.003(14) 0.078(18) 0.023(12)
C13 0.038(11) 0.098(16) 0.057(13) 0.028(11) 0.015(9) 0.042(11)
C14 0.031(11) 0.101(17) 0.068(14) 0.023(12) 0.018(9) 0.031(11)
C15 0.048(12) 0.061(13) 0.055(12) 0.028(10) 0.017(9) 0.007(10)
C16 0.098(19) 0.035(12) 0.071(15) 0.012(10) 0.014(13) 0.004(11)
C17 0.056(11) 0.107(15) 0.102(14) 0.010(10) 0.017(10) 0.037(11)
C18 0.10(2) 0.076(18) 0.076(18) -0.035(14) -0.012(15) -0.021(16)
C19 0.056(11) 0.107(15) 0.102(14) 0.010(10) 0.017(10) 0.037(11)
C20 0.10(2) 0.17(3) 0.11(2) 0.072(19) 0.058(18) 0.08(2)
I1 0.0410(7) 0.0363(6) 0.0451(7) 0.0149(5) 0.0143(5) 0.0175(5)
O1 0.037(7) 0.051(7) 0.073(9) 0.017(6) 0.044(6) 0.021(6)
O2 0.043(7) 0.031(6) 0.062(8) 0.011(5) 0.021(6) 0.026(6)
O3 0.054(6) 0.082(7) 0.073(7) 0.007(5) 0.023(5) 0.029(6)
O4 0.054(6) 0.082(7) 0.073(7) 0.007(5) 0.023(5) 0.029(6)
O5 0.029(7) 0.088(10) 0.072(9) 0.032(8) 0.028(6) 0.014(7)
O6 0.056(9) 0.036(7) 0.086(10) 0.019(7) 0.024(7) 0.011(6)
O7 0.045(7) 0.067(8) 0.039(7) 0.023(6) 0.010(5) 0.039(7)
O8 0.043(7) 0.024(6) 0.050(7) 0.005(5) 0.014(6) 0.000(5)
O9 0.059(7) 0.077(8) 0.112(9) 0.009(6) 0.010(6) 0.028(6)
O10 0.059(7) 0.077(8) 0.112(9) 0.009(6) 0.010(6) 0.028(6)
P1 0.041(3) 0.027(2) 0.050(3) 0.008(2) 0.015(2) 0.006(2)
P2 0.041(3) 0.051(3) 0.046(3) 0.002(2) 0.015(2) 0.024(2)
P3 0.049(3) 0.036(3) 0.049(3) 0.017(2) 0.016(2) 0.011(2)
P4 0.027(2) 0.037(2) 0.040(2) 0.0124(19) 0.0116(18) 0.0162(19)
P5 0.038(3) 0.044(3) 0.051(3) 0.007(2) -0.001(2) 0.018(2)
Se1 0.0482(12) 0.0461(12) 0.0919(16) 0.0191(11) 0.0182(11) 0.0244(10)
Se2 0.0466(11) 0.0420(10) 0.0455(11) 0.0100(8) 0.0086(8) 0.0088(9)
Se3 0.0481(12) 0.0411(11) 0.0525(12) 0.0030(8) 0.0141(9) 0.0168(9)
Se4 0.0457(11) 0.0472(11) 0.0481(11) 0.0134(8) 0.0184(9) 0.0172(9)
Se5 0.0463(11) 0.0459(11) 0.0519(11) 0.0242(8) 0.0129(9) 0.0177(9)
Se6 0.0376(10) 0.0373(10) 0.0461(10) 0.0093(8) 0.0101(8) 0.0146(8)
Se7 0.0348(10) 0.0427(10) 0.0429(10) 0.0155(8) 0.0110(8) 0.0139(8)
Se8 0.0361(10) 0.0441(10) 0.0401(10) 0.0115(8) 0.0135(7) 0.0196(8)
Se9 0.0457(11) 0.0541(12) 0.0450(11) 0.0033(9) 0.0003(8) 0.0216(9)
Se10 0.0400(12) 0.0744(15) 0.0663(14) 0.0022(11) 0.0162(10) 0.0167(11)

loop_
_atom_type_symbol
_atom_type_description
_atom_type_scat_dispersion_real
_atom_type_scat_dispersion_imag
_atom_type_scat_source
C C 0.0033 0.0016 'International Tables Vol C Tables 4.2.6.8 and 6.1.1.4'
H H 0.0000 0.0000 'International Tables Vol C Tables 4.2.6.8 and 6.1.1.4'
O O 0.0106 0.0060 'International Tables Vol C Tables 4.2.6.8 and 6.1.1.4'
P P 0.1023 0.0942 'International Tables Vol C Tables 4.2.6.8 and 6.1.1.4'
Se Se -0.0929 2.2259 'International Tables Vol C Tables 4.2.6.8 and 6.1.1.4'
Ag Ag -0.8971 1.1015 'International Tables Vol C Tables 4.2.6.8 and 6.1.1.4'
I I -0.4742 1.8119 'International Tables Vol C Tables 4.2.6.8 and 6.1.1.4'

loop_
_geom_angle_atom_site_label_1
_geom_angle_atom_site_label_2
_geom_angle_atom_site_label_3
_geom_angle
_geom_angle_site_symmetry_1
_geom_angle_site_symmetry_3
Se2 Ag1 Se3 111.25(8) . .
Se2 Ag1 Se8 128.42(8) . .
Se3 Ag1 Se8 112.47(8) . .
Se2 Ag1 Ag5 141.87(7) . .
Se3 Ag1 Ag5 97.02(7) . .
Se8 Ag1 Ag5 54.26(5) . .
Se2 Ag1 Ag2 92.83(7) . .
Se3 Ag1 Ag2 55.03(6) . .
Se8 Ag1 Ag2 134.92(7) . .
Ag5 Ag1 Ag2 82.63(5) . .
Se2 Ag1 Ag6 56.07(6) . .
Se3 Ag1 Ag6 144.94(7) . .
Se8 Ag1 Ag6 97.70(7) . .
Ag5 Ag1 Ag6 86.07(5) . .
Ag2 Ag1 Ag6 91.12(6) . .
Se1 Ag2 Se9 123.18(9) . .
Se1 Ag2 Se3 112.18(8) . .
Se9 Ag2 Se3 94.73(8) . .
Se1 Ag2 I1 98.79(8) . .
Se9 Ag2 I1 117.06(7) . .
Se3 Ag2 I1 111.38(7) . .
Se1 Ag2 Ag3 158.61(8) . .
Se9 Ag2 Ag3 52.09(6) . .
Se3 Ag2 Ag3 89.20(7) . .
I1 Ag2 Ag3 71.43(5) . .
Se1 Ag2 Ag1 98.83(7) . .
Se9 Ag2 Ag1 135.33(8) . .
Se3 Ag2 Ag1 51.70(6) . .
I1 Ag2 Ag1 64.50(5) . .
Ag3 Ag2 Ag1 93.98(6) . .
Se9 Ag3 Se5 121.53(8) . .
Se9 Ag3 Se4 117.52(8) . .
Se5 Ag3 Se4 113.01(8) . .
Se9 Ag3 Ag2 54.08(6) . .
Se5 Ag3 Ag2 136.69(8) . .
Se4 Ag3 Ag2 102.49(7) . .
Se9 Ag3 Ag4 96.42(7) . .
Se5 Ag3 Ag4 54.22(6) . .
Se4 Ag3 Ag4 141.68(8) . .
Ag2 Ag3 Ag4 82.56(6) . .
Se9 Ag3 Ag5 135.90(8) . .
Se5 Ag3 Ag5 97.19(6) . .
Se4 Ag3 Ag5 54.09(5) . .
Ag2 Ag3 Ag5 83.78(6) . .
Ag4 Ag3 Ag5 89.53(6) . .
Se10 Ag4 Se7 117.12(8) . .
Se10 Ag4 Se5 118.36(8) . .
Se7 Ag4 Se5 104.79(8) . .
Se10 Ag4 I1 103.21(8) . .
Se7 Ag4 I1 102.52(6) . .
Se5 Ag4 I1 109.58(7) . .
Se10 Ag4 Ag3 95.90(7) . .
Se7 Ag4 Ag3 146.82(8) . .
Se5 Ag4 Ag3 51.98(5) . .
I1 Ag4 Ag3 70.76(5) . .
Se4 Ag5 Se8 97.37(7) . .
Se4 Ag5 Se6 112.31(7) . .
Se8 Ag5 Se6 128.23(8) . .
Se4 Ag5 I1 118.40(7) . .
Se8 Ag5 I1 109.85(6) . .
Se6 Ag5 I1 92.49(6) . .
Se4 Ag5 Ag1 94.02(6) . .
Se8 Ag5 Ag1 52.73(5) . .
Se6 Ag5 Ag1 152.05(7) . .
I1 Ag5 Ag1 65.66(5) . .
Se4 Ag5 Ag3 51.81(6) . .
Se8 Ag5 Ag3 135.66(7) . .
Se6 Ag5 Ag3 95.26(6) . .
I1 Ag5 Ag3 71.33(5) . .
Ag1 Ag5 Ag3 93.86(5) . .
Se6 Ag6 Se7 119.77(8) 2_666 2_666
Se6 Ag6 I1 107.40(7) 2_666 .
Se7 Ag6 I1 124.51(8) 2_666 .
Se6 Ag6 Se2 116.25(9) 2_666 .
Se7 Ag6 Se2 85.72(7) 2_666 .
I1 Ag6 Se2 98.89(7) . .
Se6 Ag6 Ag1 156.04(9) 2_666 .
Se7 Ag6 Ag1 80.61(6) 2_666 .
I1 Ag6 Ag1 64.01(5) . .
Se2 Ag6 Ag1 48.49(5) . .
O1 C1 C2 111(2) . .
O1 C1 H1A 109.4 . .
C2 C1 H1A 109.4 . .
O1 C1 H1B 109.4 . .
C2 C1 H1B 109.4 . .
H1A C1 H1B 108.0 . .
C1 C2 H2A 109.5 . .
C1 C2 H2B 109.5 . .
H2A C2 H2B 109.5 . .
C1 C2 H2C 109.5 . .
H2A C2 H2C 109.5 . .
H2B C2 H2C 109.5 . .
O2 C3 C4 112.3(18) . .
O2 C3 H3A 109.1 . .
C4 C3 H3A 109.1 . .
O2 C3 H3B 109.1 . .
C4 C3 H3B 109.1 . .
H3A C3 H3B 107.9 . .
C3 C4 H4A 109.5 . .
C3 C4 H4B 109.5 . .
H4A C4 H4B 109.5 . .
C3 C4 H4C 109.5 . .
H4A C4 H4C 109.5 . .
H4B C4 H4C 109.5 . .
O3 C5 C6 109.6(17) . .
O3 C5 H5A 109.8 . .
C6 C5 H5A 109.8 . .
O3 C5 H5B 109.8 . .
C6 C5 H5B 109.8 . .
H5A C5 H5B 108.2 . .
C5 C6 H6A 109.5 . .
C5 C6 H6B 109.5 . .
H6A C6 H6B 109.5 . .
C5 C6 H6C 109.5 . .
H6A C6 H6C 109.5 . .
H6B C6 H6C 109.5 . .
O4 C7 C8 117(2) . .
O4 C7 H7A 108.1 . .
C8 C7 H7A 108.1 . .
O4 C7 H7B 108.1 . .
C8 C7 H7B 108.1 . .
H7A C7 H7B 107.3 . .
C7 C8 H8A 109.5 . .
C7 C8 H8B 109.5 . .
H8A C8 H8B 109.5 . .
C7 C8 H8C 109.5 . .
H8A C8 H8C 109.5 . .
H8B C8 H8C 109.5 . .
C10 C9 O5 109(2) . .
C10 C9 H9A 110.0 . .
O5 C9 H9A 110.0 . .
C10 C9 H9B 110.0 . .
O5 C9 H9B 110.0 . .
H9A C9 H9B 108.4 . .
C9 C10 H10A 109.5 . .
C9 C10 H10B 109.5 . .
H10A C10 H10B 109.5 . .
C9 C10 H10C 109.5 . .
H10A C10 H10C 109.5 . .
H10B C10 H10C 109.5 . .
O6 C11 C12 107.0(16) . .
O6 C11 H11A 110.3 . .
C12 C11 H11A 110.3 . .
O6 C11 H11B 110.3 . .
C12 C11 H11B 110.3 . .
H11A C11 H11B 108.6 . .
C11 C12 H12A 109.5 . .
C11 C12 H12B 109.5 . .
H12A C12 H12B 109.5 . .
C11 C12 H12C 109.5 . .
H12A C12 H12C 109.5 . .
H12B C12 H12C 109.5 . .
O7 C13 C14 107.3(15) . .
O7 C13 H13A 110.3 . .
C14 C13 H13A 110.3 . .
O7 C13 H13B 110.3 . .
C14 C13 H13B 110.3 . .
H13A C13 H13B 108.5 . .
C13 C14 H14A 109.5 . .
C13 C14 H14B 109.5 . .
H14A C14 H14B 109.5 . .
C13 C14 H14C 109.5 . .
H14A C14 H14C 109.5 . .
H14B C14 H14C 109.5 . .
C16 C15 O8 103.6(15) . .
C16 C15 H15A 111.0 . .
O8 C15 H15A 111.0 . .
C16 C15 H15B 111.0 . .
O8 C15 H15B 111.0 . .
H15A C15 H15B 109.0 . .
C15 C16 H16A 109.5 . .
C15 C16 H16B 109.5 . .
H16A C16 H16B 109.5 . .
C15 C16 H16C 109.5 . .
H16A C16 H16C 109.5 . .
H16B C16 H16C 109.5 . .
C18 C17 O9 120(2) . .
C18 C17 H17A 107.4 . .
O9 C17 H17A 107.4 . .
C18 C17 H17B 107.4 . .
O9 C17 H17B 107.4 . .
H17A C17 H17B 106.9 . .
C17 C18 H18A 109.5 . .
C17 C18 H18B 109.5 . .
H18A C18 H18B 109.5 . .
C17 C18 H18C 109.5 . .
H18A C18 H18C 109.5 . .
H18B C18 H18C 109.5 . .
O10 C19 C20 111(2) . .
O10 C19 H19A 109.3 . .
C20 C19 H19A 109.3 . .
O10 C19 H19B 109.3 . .
C20 C19 H19B 109.3 . .
H19A C19 H19B 108.0 . .
C19 C20 H20A 109.5 . .
C19 C20 H20B 109.5 . .
H20A C20 H20B 109.5 . .
C19 C20 H20C 109.5 . .
H20A C20 H20C 109.5 . .
H20B C20 H20C 109.5 . .
Ag6 I1 Ag5 101.64(6) . .
Ag6 I1 Ag2 107.98(6) . .
Ag5 I1 Ag2 92.33(5) . .
Ag6 I1 Ag4 152.54(6) . .
Ag5 I1 Ag4 99.04(5) . .
Ag2 I1 Ag4 88.93(5) . .
C1 O1 P1 119.1(13) . .
C3 O2 P1 122.4(12) . .
C5 O3 P2 125.8(14) . .
C7 O4 P2 119.7(13) . .
C9 O5 P3 123.0(15) . .
C11 O6 P3 120.5(12) . .
C13 O7 P4 119.6(9) . .
C15 O8 P4 121.2(10) . .
C17 O9 P5 133.8(16) . .
C19 O10 P5 120.5(15) . .
O2 P1 O1 100.6(6) . .
O2 P1 Se1 107.1(5) . .
O1 P1 Se1 110.3(5) . .
O2 P1 Se2 110.4(5) . .
O1 P1 Se2 104.8(5) . .
Se1 P1 Se2 121.7(2) . .
O4 P2 O3 100.8(7) . .
O4 P2 Se3 111.4(6) . .
O3 P2 Se3 104.2(5) . .
O4 P2 Se4 108.1(6) . .
O3 P2 Se4 109.5(5) . .
Se3 P2 Se4 121.0(2) . .
O6 P3 O5 101.8(7) . .
O6 P3 Se6 111.2(6) . .
O5 P3 Se6 101.9(5) . .
O6 P3 Se5 108.4(6) . .
O5 P3 Se5 110.1(5) . .
Se6 P3 Se5 121.6(2) . .
O7 P4 O8 105.8(7) . .
O7 P4 Se8 104.4(4) . 2_666
O8 P4 Se8 112.4(5) . 2_666
O7 P4 Se7 108.1(5) . .
O8 P4 Se7 106.9(5) . .
Se8 P4 Se7 118.5(2) 2_666 .
O9 P5 O10 98.0(9) . .
O9 P5 Se10 105.0(7) . .
O10 P5 Se10 113.5(6) . .
O9 P5 Se9 108.3(6) . .
O10 P5 Se9 109.9(6) . .
Se10 P5 Se9 119.6(2) . .
P1 Se1 Ag2 98.23(15) . .
P1 Se2 Ag1 101.34(14) . .
P1 Se2 Ag6 117.84(14) . .
Ag1 Se2 Ag6 75.44(7) . .
P2 Se3 Ag1 98.30(14) . .
P2 Se3 Ag2 114.16(14) . .
Ag1 Se3 Ag2 73.27(6) . .
P2 Se4 Ag3 104.13(14) . .
P2 Se4 Ag5 104.47(14) . .
Ag3 Se4 Ag5 74.10(7) . .
P3 Se5 Ag3 102.54(14) . .
P3 Se5 Ag4 108.89(14) . .
Ag3 Se5 Ag4 73.80(7) . .
P3 Se6 Ag6 105.69(15) . 2_666
P3 Se6 Ag5 100.98(14) . .
Ag6 Se6 Ag5 108.91(8) 2_666 .
P4 Se7 Ag6 109.33(13) . 2_666
P4 Se7 Ag4 101.63(13) . .
Ag6 Se7 Ag4 89.21(7) 2_666 .
P4 Se8 Ag1 104.06(13) 2_666 .
P4 Se8 Ag5 103.79(12) 2_666 .
Ag1 Se8 Ag5 73.01(6) . .
P5 Se9 Ag3 106.09(15) . .
P5 Se9 Ag2 101.73(16) . .
Ag3 Se9 Ag2 73.83(7) . .
P5 Se10 Ag4 107.65(16) . .

loop_
_geom_bond_atom_site_label_1
_geom_bond_atom_site_label_2
_geom_bond_distance
_geom_bond_site_symmetry_2
Ag1 Se2 2.584(2) .
Ag1 Se3 2.639(2) .
Ag1 Se8 2.642(2) .
Ag1 Ag5 3.175(2) .
Ag1 Ag2 3.220(2) .
Ag1 Ag6 3.340(2) .
Ag2 Se1 2.580(3) .
Ag2 Se9 2.644(2) .
Ag2 Se3 2.755(2) .
Ag2 I1 2.953(2) .
Ag2 Ag3 3.135(2) .
Ag3 Se9 2.575(2) .
Ag3 Se5 2.593(2) .
Ag3 Se4 2.605(2) .
Ag3 Ag4 3.161(2) .
Ag3 Ag5 3.188(2) .
Ag4 Se10 2.588(3) .
Ag4 Se7 2.658(2) .
Ag4 Se5 2.670(2) .
Ag4 I1 2.9771(18) .
Ag5 Se4 2.684(2) .
Ag5 Se8 2.694(2) .
Ag5 Se6 2.699(2) .
Ag5 I1 2.8999(19) .
Ag6 Se6 2.638(2) 2_666
Ag6 Se7 2.651(2) 2_666
Ag6 I1 2.8377(18) .
Ag6 Se2 2.863(3) .
C1 O1 1.39(2) .
C1 C2 1.43(3) .
C1 H1A 0.9700 .
C1 H1B 0.9700 .
C2 H2A 0.9600 .
C2 H2B 0.9600 .
C2 H2C 0.9600 .
C3 O2 1.38(2) .
C3 C4 1.53(3) .
C3 H3A 0.9700 .
C3 H3B 0.9700 .
C4 H4A 0.9600 .
C4 H4B 0.9600 .
C4 H4C 0.9600 .
C5 O3 1.423(9) .
C5 C6 1.58(3) .
C5 H5A 0.9700 .
C5 H5B 0.9700 .
C6 H6A 0.9600 .
C6 H6B 0.9600 .
C6 H6C 0.9600 .
C7 O4 1.31(2) .
C7 C8 1.525(10) .
C7 H7A 0.9700 .
C7 H7B 0.9700 .
C8 H8A 0.9600 .
C8 H8B 0.9600 .
C8 H8C 0.9600 .
C9 C10 1.39(4) .
C9 O5 1.45(3) .
C9 H9A 0.9700 .
C9 H9B 0.9700 .
C10 H10A 0.9600 .
C10 H10B 0.9600 .
C10 H10C 0.9600 .
C11 O6 1.48(2) .
C11 C12 1.51(3) .
C11 H11A 0.9700 .
C11 H11B 0.9700 .
C12 H12A 0.9600 .
C12 H12B 0.9600 .
C12 H12C 0.9600 .
C13 O7 1.46(2) .
C13 C14 1.54(3) .
C13 H13A 0.9700 .
C13 H13B 0.9700 .
C14 H14A 0.9600 .
C14 H14B 0.9600 .
C14 H14C 0.9600 .
C15 C16 1.52(2) .
C15 O8 1.53(2) .
C15 H15A 0.9700 .
C15 H15B 0.9700 .
C16 H16A 0.9600 .
C16 H16B 0.9600 .
C16 H16C 0.9600 .
C17 C18 1.39(3) .
C17 O9 1.411(10) .
C17 H17A 0.9700 .
C17 H17B 0.9700 .
C18 H18A 0.9600 .
C18 H18B 0.9600 .
C18 H18C 0.9600 .
C19 O10 1.41(3) .
C19 C20 1.53(3) .
C19 H19A 0.9700 .
C19 H19B 0.9700 .
C20 H20A 0.9600 .
C20 H20B 0.9600 .
C20 H20C 0.9600 .
O1 P1 1.591(12) .
O2 P1 1.547(11) .
O3 P2 1.603(14) .
O4 P2 1.550(14) .
O5 P3 1.622(12) .
O6 P3 1.567(12) .
O7 P4 1.553(11) .
O8 P4 1.558(11) .
O9 P5 1.553(16) .
O10 P5 1.553(18) .
P1 Se1 2.114(5) .
P1 Se2 2.176(5) .
P2 Se3 2.145(5) .
P2 Se4 2.178(5) .
P3 Se6 2.141(5) .
P3 Se5 2.170(5) .
P4 Se8 2.152(4) 2_666
P4 Se7 2.154(4) .
P5 Se10 2.121(5) .
P5 Se9 2.180(5) .
Se6 Ag6 2.638(2) 2_666
Se7 Ag6 2.651(2) 2_666
Se8 P4 2.152(4) 2_666
